data_7111119
loop_
_publ_author_name
'Braunstein, Pierre'
'Durand, J\'er\^ome'
'Knorr, Michael'
'Strohmann, Carsten'

_publ_section_title
;
 Heterobimetallic intermediates in alkene insertion reactions into a
 Pd--acetyl bond
;
_journal_issue 2
_journal_name_full 'Chemical Communications'
_journal_page_first 211
_journal_paper_doi 10.1039/b007171o
_journal_year 2001
_chemical_formula_sum 'C38.5 H33.5 Cl2.5 Fe N2 O4 P2 Pd'
_chemical_formula_weight 900.99
_chemical_name_systematic
;
  ?
;
_space_group_IT_number 15
_symmetry_cell_setting monoclinic
_symmetry_space_group_name_Hall '-C 2yc'
_symmetry_space_group_name_H-M 'C 1 2/c 1'
_atom_sites_solution_hydrogens geom
_atom_sites_solution_primary direct
_atom_sites_solution_secondary difmap
_audit_creation_method SHELXL
_cell_angle_alpha 90.00
_cell_angle_beta 105.60(3)
_cell_angle_gamma 90.00
_cell_formula_units_Z 8
_cell_length_a 39.920(8)
_cell_length_b 11.851(2)
_cell_length_c 16.940(3)
_cell_measurement_temperature 173(2)
_cell_volume 7719(3)
_computing_structure_refinement 'SHELXL-93 (Sheldrick, 1993)'
_computing_structure_solution 'SHELXS-86 (Sheldrick, 1990)'
_diffrn_ambient_temperature 173(2)
_diffrn_measurement_device 'Stoe IPDS'
_diffrn_measurement_method 'image plate'
_diffrn_radiation_monochromator graphite
_diffrn_radiation_source 'fine-focus sealed tube'
_diffrn_radiation_type MoK\a
_diffrn_radiation_wavelength 0.71073
_diffrn_reflns_av_R_equivalents 0.0867
_diffrn_reflns_av_sigmaI/netI 0.1144
_diffrn_reflns_limit_h_max 52
_diffrn_reflns_limit_h_min -52
_diffrn_reflns_limit_k_max 15
_diffrn_reflns_limit_k_min -15
_diffrn_reflns_limit_l_max 21
_diffrn_reflns_limit_l_min -22
_diffrn_reflns_number 24525
_diffrn_reflns_theta_max 25.00
_diffrn_reflns_theta_min 2.27
_exptl_absorpt_coefficient_mu 1.140
_exptl_crystal_density_diffrn 1.551
_exptl_crystal_F_000 3640
_exptl_crystal_size_max 0.20
_exptl_crystal_size_mid 0.20
_exptl_crystal_size_min 0.10
_refine_diff_density_max 1.318
_refine_diff_density_min -1.307
_refine_diff_density_rms 0.125
_refine_ls_extinction_method none
_refine_ls_goodness_of_fit_all 1.042
_refine_ls_goodness_of_fit_obs 1.384
_refine_ls_hydrogen_treatment 'riding model'
_refine_ls_matrix_type full
_refine_ls_number_parameters 448
_refine_ls_number_reflns 6796
_refine_ls_number_restraints 0
_refine_ls_restrained_S_all 1.042
_refine_ls_restrained_S_obs 1.384
_refine_ls_R_factor_all 0.1209
_refine_ls_R_factor_obs 0.0574
_refine_ls_shift/esd_max 0.111
_refine_ls_shift/esd_mean 0.007
_refine_ls_structure_factor_coef Fsqd
_refine_ls_weighting_details 'w=1/[\s^2^(Fo^2^)+(0.0500P)^2^+0.0000P] where P=(Fo^2^+2Fc^2^)/3'
_refine_ls_weighting_scheme calc
_refine_ls_wR_factor_all 0.1372
_refine_ls_wR_factor_obs 0.1241
_reflns_number_observed 3374
_reflns_number_total 6796
_reflns_observed_criterion >2sigma(I)
_cod_data_source_file b007171osup1.cif
_cod_data_source_block 3a
_cod_depositor_comments
;
The following automatic conversions were performed:

'_refine_ls_weighting_scheme' value 'calc
w=1/[\s^2^(Fo^2^)+(0.0500P)^2^+0.0000P] where P=(Fo^2^+2Fc^2^)/3' was
changed to 'calc'. New tag '_refine_ls_weighting_details' was
created. The value of the new tag was set to
'w=1/[\s^2^(Fo^2^)+(0.0500P)^2^+0.0000P] where P=(Fo^2^+2Fc^2^)/3'.

Automatic conversion script
Id: cif_fix_values 3143 2015-03-26 13:38:13Z robertas 
;
_cod_original_cell_volume 7719.0(24)
_cod_original_sg_symbol_H-M C2/c
_cod_original_formula_sum 'C38.50 H33.50 Cl2.50 Fe N2 O4 P2 Pd'
_cod_database_code 7111119

loop_
_symmetry_equiv_pos_as_xyz
'x, y, z'
'-x, y, -z+1/2'
'x+1/2, y+1/2, z'
'-x+1/2, y+1/2, -z+1/2'
'-x, -y, -z'
'x, -y, z-1/2'
'-x+1/2, -y+1/2, -z'
'x+1/2, -y+1/2, z-1/2'

loop_
_atom_site_aniso_label
_atom_site_aniso_U_11
_atom_site_aniso_U_22
_atom_site_aniso_U_33
_atom_site_aniso_U_23
_atom_site_aniso_U_13
_atom_site_aniso_U_12
Pd 0.0355(3) 0.0377(3) 0.0333(3) 0.0034(3) 0.0157(2) 0.0031(3)
Fe 0.0441(6) 0.0544(8) 0.0424(6) 0.0104(6) 0.0216(5) 0.0018(6)
Cl1 0.0439(10) 0.0413(11) 0.0350(10) 0.0027(8) 0.0115(8) 0.0060(8)
P1 0.0388(11) 0.0446(13) 0.0504(12) 0.0039(9) 0.0249(10) -0.0010(9)
P2 0.0341(10) 0.0427(13) 0.0388(11) 0.0038(9) 0.0165(9) 0.0035(9)
N1 0.035(3) 0.037(4) 0.026(3) 0.003(3) 0.013(3) -0.005(3)
N2 0.021(3) 0.057(4) 0.049(3) 0.019(3) 0.010(2) 0.002(3)
O1 0.091(5) 0.109(6) 0.108(5) 0.048(5) 0.060(4) 0.000(4)
O2 0.064(4) 0.057(4) 0.068(4) 0.002(3) 0.029(3) 0.013(3)
O3 0.068(4) 0.074(5) 0.066(4) -0.023(3) 0.038(3) -0.013(4)
O4 0.069(4) 0.115(6) 0.059(4) 0.044(4) 0.020(3) 0.012(4)
C1 0.056(5) 0.072(7) 0.063(6) 0.022(5) 0.031(5) 0.006(5)
C2 0.041(5) 0.052(6) 0.053(5) 0.009(4) 0.015(4) 0.010(4)
C3 0.046(5) 0.074(7) 0.036(4) 0.000(5) 0.018(3) -0.004(5)
C4 0.067(6) 0.068(6) 0.049(5) 0.027(4) 0.035(5) -0.003(5)
C5 0.035(4) 0.039(5) 0.030(4) 0.001(3) 0.005(3) 0.010(3)
C6 0.042(4) 0.040(5) 0.050(5) -0.005(4) 0.017(4) 0.001(4)
C7 0.042(4) 0.032(4) 0.037(4) 0.005(3) 0.019(3) 0.001(3)
C8 0.042(4) 0.034(5) 0.039(4) 0.002(3) 0.013(4) 0.004(4)
C9 0.044(5) 0.056(5) 0.040(4) -0.002(4) 0.009(4) -0.004(4)
C10 0.044(5) 0.041(5) 0.052(5) -0.004(4) 0.016(4) -0.006(4)
C11 0.066(5) 0.037(5) 0.057(5) 0.005(4) 0.027(4) -0.010(5)
C12 0.063(5) 0.048(5) 0.044(5) 0.012(4) 0.026(4) 0.006(4)
C13 0.040(4) 0.038(5) 0.037(4) 0.005(3) 0.016(3) 0.003(4)
C14 0.048(5) 0.068(6) 0.035(4) 0.003(4) 0.019(4) 0.002(4)
C15 0.036(4) 0.042(5) 0.054(5) -0.006(4) 0.016(4) 0.000(4)
C16 0.055(5) 0.047(6) 0.090(7) 0.003(5) 0.039(5) -0.009(5)
C17 0.063(6) 0.051(7) 0.128(9) -0.003(6) 0.044(6) -0.005(5)
C18 0.056(6) 0.053(7) 0.126(9) -0.025(6) 0.031(6) -0.001(5)
C19 0.067(6) 0.081(8) 0.092(8) -0.026(6) 0.030(6) -0.012(6)
C20 0.052(5) 0.076(7) 0.071(6) -0.014(5) 0.023(5) -0.016(5)
C21 0.037(4) 0.049(6) 0.066(5) -0.001(4) 0.027(4) -0.004(4)
C22 0.052(5) 0.052(6) 0.098(7) 0.006(5) 0.045(5) 0.003(5)
C23 0.057(6) 0.057(6) 0.120(9) 0.015(6) 0.053(6) 0.005(5)
C24 0.082(8) 0.060(7) 0.149(11) 0.007(7) 0.086(8) 0.005(6)
C25 0.090(8) 0.097(9) 0.100(8) -0.033(6) 0.072(7) -0.008(7)
C26 0.066(6) 0.079(7) 0.076(6) -0.002(5) 0.045(5) 0.006(5)
C27 0.041(4) 0.043(5) 0.038(4) -0.007(4) 0.014(3) 0.003(4)
C28 0.050(5) 0.056(5) 0.036(4) -0.007(4) 0.015(4) 0.002(4)
C29 0.061(5) 0.064(6) 0.063(6) -0.011(5) 0.024(4) 0.006(5)
C30 0.096(7) 0.087(8) 0.042(5) -0.015(5) 0.011(5) 0.014(6)
C31 0.104(8) 0.106(9) 0.046(5) -0.015(6) 0.001(5) 0.040(7)
C32 0.074(6) 0.076(7) 0.052(5) -0.015(5) 0.015(5) 0.013(5)
C33 0.036(4) 0.048(5) 0.038(4) 0.009(4) 0.012(3) 0.013(4)
C34 0.047(5) 0.053(6) 0.047(5) 0.008(4) 0.017(4) 0.015(4)
C35 0.060(5) 0.051(6) 0.060(5) 0.005(5) 0.028(4) 0.016(5)
C36 0.066(6) 0.047(6) 0.065(6) 0.004(4) 0.017(5) 0.012(5)
C37 0.066(5) 0.047(5) 0.054(5) 0.015(4) 0.021(4) 0.002(5)
C38 0.056(5) 0.049(6) 0.038(4) 0.008(4) 0.023(4) 0.008(4)

loop_
_atom_site_label
_atom_site_type_symbol
_atom_site_fract_x
_atom_site_fract_y
_atom_site_fract_z
_atom_site_U_iso_or_equiv
_atom_site_thermal_displace_type
_atom_site_occupancy
_atom_site_calc_flag
_atom_site_refinement_flags
Pd Pd 0.324365(13) 0.18733(5) 0.47574(3) 0.0343(2) Uani 1 d .
Fe Fe 0.36112(3) 0.32047(10) 0.39684(6) 0.0450(3) Uani 1 d .
Cl1 Cl 0.26823(5) 0.2342(2) 0.38733(10) 0.0399(4) Uani 1 d .
P1 P 0.41230(5) 0.2749(2) 0.48816(12) 0.0421(5) Uani 1 d .
P2 P 0.37364(5) 0.1422(2) 0.57415(11) 0.0373(5) Uani 1 d .
N1 N 0.27633(13) 0.0723(5) 0.5534(3) 0.0316(13) Uani 1 d .
N2 N 0.40898(13) 0.1892(5) 0.5583(3) 0.0419(15) Uani 1 d .
H2 H 0.42855(13) 0.1652(5) 0.5917(3) 0.050 Uiso 1 calc R
O1 O 0.3994(2) 0.4573(6) 0.3056(4) 0.096(2) Uani 1 d .
O2 O 0.34826(14) 0.4561(5) 0.5314(3) 0.061(2) Uani 1 d .
O3 O 0.35829(15) 0.0827(6) 0.3432(3) 0.065(2) Uani 1 d .
O4 O 0.2985(2) 0.3959(6) 0.2703(4) 0.081(2) Uani 1 d .
C1 C 0.3845(2) 0.4023(8) 0.3433(5) 0.061(2) Uani 1 d .
C2 C 0.3525(2) 0.3999(7) 0.4788(5) 0.048(2) Uani 1 d .
C3 C 0.3585(2) 0.1748(9) 0.3667(4) 0.051(2) Uani 1 d .
C4 C 0.3220(2) 0.3631(8) 0.3212(5) 0.058(2) Uani 1 d .
C5 C 0.2992(2) 0.0610(6) 0.5102(4) 0.035(2) Uani 1 d .
C6 C 0.3025(2) -0.0515(6) 0.4735(4) 0.043(2) Uani 1 d .
H6A H 0.3267(3) -0.0639(16) 0.4734(24) 0.064 Uiso 1 calc R
H6B H 0.2876(9) -0.0538(14) 0.4172(10) 0.064 Uiso 1 calc R
H6C H 0.2952(11) -0.1106(7) 0.5059(16) 0.064 Uiso 1 calc R
C7 C 0.2539(2) -0.0152(6) 0.5719(4) 0.035(2) Uani 1 d .
C8 C 0.2282(2) -0.0680(6) 0.5099(4) 0.038(2) Uani 1 d .
C9 C 0.2203(2) -0.0350(7) 0.4196(4) 0.047(2) Uani 1 d .
H9A H 0.2325(10) -0.0865(24) 0.3914(7) 0.070 Uiso 1 calc R
H9B H 0.2282(11) 0.0424(15) 0.4151(4) 0.070 Uiso 1 calc R
H9C H 0.1952(2) -0.0399(38) 0.3944(8) 0.070 Uiso 1 calc R
C10 C 0.2088(2) -0.1538(6) 0.5333(5) 0.045(2) Uani 1 d .
H10 H 0.1914(2) -0.1920(6) 0.4928(5) 0.054 Uiso 1 calc R
C11 C 0.2147(2) -0.1829(7) 0.6136(5) 0.051(2) Uani 1 d .
H11 H 0.2016(2) -0.2425(7) 0.6283(5) 0.062 Uiso 1 calc R
C12 C 0.2394(2) -0.1274(7) 0.6741(5) 0.049(2) Uani 1 d .
H12 H 0.2428(2) -0.1488(7) 0.7297(5) 0.059 Uiso 1 calc R
C13 C 0.2593(2) -0.0414(6) 0.6554(4) 0.037(2) Uani 1 d .
C14 C 0.2842(2) 0.0245(7) 0.7220(4) 0.049(2) Uani 1 d .
H14A H 0.2879(9) -0.0157(20) 0.7742(7) 0.073 Uiso 1 calc R
H14B H 0.2744(6) 0.0992(15) 0.7267(19) 0.073 Uiso 1 calc R
H14C H 0.3064(4) 0.0329(34) 0.7084(14) 0.073 Uiso 1 calc R
C15 C 0.4349(2) 0.3979(6) 0.5414(5) 0.043(2) Uani 1 d .
C16 C 0.4522(2) 0.4746(7) 0.5037(6) 0.060(2) Uani 1 d .
H16 H 0.4529(2) 0.4624(7) 0.4488(6) 0.072 Uiso 1 calc R
C17 C 0.4683(2) 0.5686(8) 0.5460(7) 0.077(3) Uani 1 d .
H17 H 0.4802(2) 0.6199(8) 0.5198(7) 0.092 Uiso 1 calc R
C18 C 0.4674(2) 0.5885(8) 0.6251(7) 0.077(3) Uani 1 d .
H18 H 0.4787(2) 0.6530(8) 0.6537(7) 0.093 Uiso 1 calc R
C19 C 0.4503(2) 0.5150(9) 0.6623(6) 0.078(3) Uani 1 d .
H19 H 0.4498(2) 0.5282(9) 0.7173(6) 0.094 Uiso 1 calc R
C20 C 0.4338(2) 0.4218(8) 0.6209(5) 0.065(3) Uani 1 d .
H20 H 0.4215(2) 0.3727(8) 0.6474(5) 0.078 Uiso 1 calc R
C21 C 0.4452(2) 0.2142(7) 0.4423(5) 0.048(2) Uani 1 d .
C22 C 0.4763(2) 0.1812(7) 0.4951(6) 0.062(2) Uani 1 d .
H22 H 0.4804(2) 0.1926(7) 0.5524(6) 0.075 Uiso 1 calc R
C23 C 0.5021(2) 0.1301(8) 0.4638(7) 0.073(3) Uani 1 d .
H23 H 0.5235(2) 0.1073(8) 0.5003(7) 0.087 Uiso 1 calc R
C24 C 0.4965(3) 0.1138(8) 0.3831(8) 0.086(4) Uani 1 d .
H24 H 0.5141(3) 0.0796(8) 0.3627(8) 0.103 Uiso 1 calc R
C25 C 0.4655(3) 0.1463(9) 0.3296(7) 0.086(3) Uani 1 d .
H25 H 0.4617(3) 0.1339(9) 0.2725(7) 0.104 Uiso 1 calc R
C26 C 0.4397(2) 0.1972(8) 0.3588(6) 0.069(3) Uani 1 d .
H26 H 0.4184(2) 0.2201(8) 0.3216(6) 0.083 Uiso 1 calc R
C27 C 0.3697(2) 0.1961(6) 0.6714(4) 0.040(2) Uani 1 d .
C28 C 0.3431(2) 0.2683(7) 0.6763(4) 0.047(2) Uani 1 d .
H28 H 0.3257(2) 0.2881(7) 0.6280(4) 0.056 Uiso 1 calc R
C29 C 0.3417(2) 0.3122(8) 0.7521(5) 0.061(2) Uani 1 d .
H29 H 0.3237(2) 0.3631(8) 0.7553(5) 0.073 Uiso 1 calc R
C30 C 0.3667(3) 0.2808(9) 0.8224(5) 0.076(3) Uani 1 d .
H30 H 0.3655(3) 0.3095(9) 0.8739(5) 0.091 Uiso 1 calc R
C31 C 0.3933(3) 0.2092(9) 0.8191(5) 0.089(3) Uani 1 d .
H31 H 0.4105(3) 0.1891(9) 0.8678(5) 0.107 Uiso 1 calc R
C32 C 0.3948(2) 0.1666(8) 0.7442(5) 0.068(3) Uani 1 d .
H32 H 0.4130(2) 0.1164(8) 0.7418(5) 0.081 Uiso 1 calc R
C33 C 0.3808(2) -0.0075(6) 0.5929(4) 0.040(2) Uani 1 d .
C34 C 0.4004(2) -0.0666(7) 0.5487(4) 0.048(2) Uani 1 d .
H34 H 0.4114(2) -0.0267(7) 0.5140(4) 0.058 Uiso 1 calc R
C35 C 0.4036(2) -0.1822(8) 0.5553(5) 0.055(2) Uani 1 d .
H35 H 0.4170(2) -0.2212(8) 0.5253(5) 0.066 Uiso 1 calc R
C36 C 0.3876(2) -0.2424(8) 0.6053(5) 0.059(2) Uani 1 d .
H36 H 0.3897(2) -0.3222(8) 0.6093(5) 0.071 Uiso 1 calc R
C37 C 0.3684(2) -0.1841(7) 0.6495(5) 0.055(2) Uani 1 d .
H37 H 0.3574(2) -0.2249(7) 0.6839(5) 0.066 Uiso 1 calc R
C38 C 0.36507(13) -0.0712(4) 0.6446(3) 0.046(2) Uani 1 d .
H38 H 0.35206(13) -0.0335(4) 0.6761(3) 0.055 Uiso 1 calc R
Cl2 Cl 0.49999(13) 0.1317(4) 0.7501(3) 0.175(2) Uiso 1 d SR
Cl3 Cl 0.52654(13) 0.3118(4) 0.6713(3) 0.255(3) Uiso 1 d R
C39 C 0.49999(13) 0.2497(4) 0.7501(3) 0.239(14) Uiso 1 d SR

loop_
_atom_type_symbol
_atom_type_description
_atom_type_scat_dispersion_real
_atom_type_scat_dispersion_imag
_atom_type_scat_source
C C 0.0033 0.0016 'International Tables Vol C Tables 4.2.6.8 and 6.1.1.4'
H H 0.0000 0.0000 'International Tables Vol C Tables 4.2.6.8 and 6.1.1.4'
O O 0.0106 0.0060 'International Tables Vol C Tables 4.2.6.8 and 6.1.1.4'
P P 0.1023 0.0942 'International Tables Vol C Tables 4.2.6.8 and 6.1.1.4'
Cl Cl 0.1484 0.1585 'International Tables Vol C Tables 4.2.6.8 and 6.1.1.4'
Fe Fe 0.3463 0.8444 'International Tables Vol C Tables 4.2.6.8 and 6.1.1.4'
Pd Pd -0.9988 1.0072 'International Tables Vol C Tables 4.2.6.8 and 6.1.1.4'
N N 0.0061 0.0033 'International Tables Vol C Tables 4.2.6.8 and 6.1.1.4'

loop_
_geom_angle_atom_site_label_1
_geom_angle_atom_site_label_2
_geom_angle_atom_site_label_3
_geom_angle
_geom_angle_site_symmetry_1
_geom_angle_site_symmetry_3
C5 Pd P2 90.8(2) . .
C5 Pd Cl1 84.0(2) . .
P2 Pd Cl1 171.75(6) . .
C5 Pd C3 125.2(3) . .
P2 Pd C3 89.6(2) . .
Cl1 Pd C3 98.7(2) . .
C5 Pd Fe 164.4(2) . .
P2 Pd Fe 91.27(5) . .
Cl1 Pd Fe 95.46(5) . .
C3 Pd Fe 39.4(2) . .
C1 Fe C2 110.5(4) . .
C1 Fe C3 112.5(4) . .
C2 Fe C3 136.0(3) . .
C1 Fe C4 87.6(4) . .
C2 Fe C4 95.4(4) . .
C3 Fe C4 95.4(4) . .
C1 Fe P1 88.7(3) . .
C2 Fe P1 85.5(2) . .
C3 Fe P1 86.5(3) . .
C4 Fe P1 176.3(2) . .
C1 Fe Pd 177.9(3) . .
C2 Fe Pd 71.6(3) . .
C3 Fe Pd 65.6(2) . .
C4 Fe Pd 91.9(2) . .
P1 Fe Pd 91.86(6) . .
N2 P1 C15 105.7(3) . .
N2 P1 C21 106.1(3) . .
C15 P1 C21 101.9(3) . .
N2 P1 Fe 114.8(2) . .
C15 P1 Fe 112.5(3) . .
C21 P1 Fe 114.7(3) . .
N2 P2 C33 105.4(3) . .
N2 P2 C27 109.0(3) . .
C33 P2 C27 103.5(3) . .
N2 P2 Pd 114.9(2) . .
C33 P2 Pd 115.0(2) . .
C27 P2 Pd 108.3(2) . .
C5 N1 C7 127.0(6) . .
P1 N2 P2 126.8(3) . .
O1 C1 Fe 178.1(8) . .
O2 C2 Fe 176.1(7) . .
O3 C3 Fe 174.8(6) . .
O3 C3 Pd 110.1(6) . .
Fe C3 Pd 75.1(3) . .
O4 C4 Fe 174.7(7) . .
N1 C5 C6 118.3(6) . .
N1 C5 Pd 124.6(5) . .
C6 C5 Pd 116.4(5) . .
C8 C7 C13 122.5(6) . .
C8 C7 N1 121.6(6) . .
C13 C7 N1 115.9(6) . .
C10 C8 C7 117.5(6) . .
C10 C8 C9 119.2(6) . .
C7 C8 C9 123.3(6) . .
C11 C10 C8 120.5(7) . .
C10 C11 C12 121.1(7) . .
C13 C12 C11 121.4(7) . .
C12 C13 C7 116.9(7) . .
C12 C13 C14 121.0(6) . .
C7 C13 C14 122.0(6) . .
C20 C15 C16 117.3(8) . .
C20 C15 P1 120.2(6) . .
C16 C15 P1 122.4(6) . .
C17 C16 C15 120.4(9) . .
C18 C17 C16 120.8(9) . .
C19 C18 C17 119.4(9) . .
C18 C19 C20 120.5(10) . .
C19 C20 C15 121.5(9) . .
C22 C21 C26 119.4(7) . .
C22 C21 P1 117.1(6) . .
C26 C21 P1 123.4(6) . .
C21 C22 C23 119.8(9) . .
C24 C23 C22 120.6(10) . .
C23 C24 C25 120.2(9) . .
C24 C25 C26 120.5(10) . .
C21 C26 C25 119.6(9) . .
C28 C27 C32 118.6(7) . .
C28 C27 P2 121.9(5) . .
C32 C27 P2 119.5(5) . .
C27 C28 C29 120.4(7) . .
C30 C29 C28 119.4(8) . .
C29 C30 C31 121.3(8) . .
C32 C31 C30 119.2(9) . .
C31 C32 C27 121.2(8) . .
C34 C33 C38 117.6(6) . .
C34 C33 P2 118.6(5) . .
C38 C33 P2 123.5(5) . .
C35 C34 C33 120.4(7) . .
C34 C35 C36 120.8(7) . .
C35 C36 C37 119.0(8) . .
C38 C37 C36 121.4(7) . .
C37 C38 C33 120.8(6) . .
Cl2 C39 Cl3 111.07(10) . 2_656
Cl2 C39 Cl3 111.0 . .
Cl3 C39 Cl3 137.90(10) 2_656 .

loop_
_geom_bond_atom_site_label_1
_geom_bond_atom_site_label_2
_geom_bond_distance
_geom_bond_site_symmetry_2
Pd C5 1.978(7) .
Pd P2 2.274(2) .
Pd Cl1 2.402(2) .
Pd C3 2.578(7) .
Pd Fe 2.7356(12) .
Fe C1 1.758(8) .
Fe C2 1.785(9) .
Fe C3 1.795(10) .
Fe C4 1.806(10) .
Fe P1 2.271(2) .
P1 N2 1.595(6) .
P1 C15 1.820(8) .
P1 C21 1.843(7) .
P2 N2 1.605(5) .
P2 C33 1.811(8) .
P2 C27 1.814(7) .
N1 C5 1.319(8) .
N1 C7 1.457(8) .
O1 C1 1.179(9) .
O2 C2 1.162(9) .
O3 C3 1.162(9) .
O4 C4 1.158(9) .
C5 C6 1.491(9) .
C7 C8 1.403(9) .
C7 C13 1.407(9) .
C8 C10 1.399(9) .
C8 C9 1.527(9) .
C10 C11 1.361(10) .
C11 C12 1.384(10) .
C12 C13 1.380(10) .
C13 C14 1.505(10) .
C15 C20 1.388(10) .
C15 C16 1.395(10) .
C16 C17 1.386(12) .
C17 C18 1.370(13) .
C18 C19 1.362(13) .
C19 C20 1.378(12) .
C21 C22 1.377(11) .
C21 C26 1.386(11) .
C22 C23 1.415(11) .
C23 C24 1.339(13) .
C24 C25 1.378(14) .
C25 C26 1.396(11) .
C27 C28 1.383(9) .
C27 C32 1.407(10) .
C28 C29 1.400(10) .
C29 C30 1.384(11) .
C30 C31 1.372(12) .
C31 C32 1.381(11) .
C33 C34 1.406(9) .
C33 C38 1.423(8) .
C34 C35 1.378(11) .
C35 C36 1.388(11) .
C36 C37 1.389(11) .
C37 C38 1.346(9) .
Cl2 C39 1.40 .
Cl3 C39 2.05 .
C39 Cl3 2.048(9) 2_656
